data_1529262
loop_
_publ_author_name
'Dange, Nitin S.'
'Stepherson, Jacob R.'
'Ayala, Caitlan E.'
'Fronczek, Frank R.'
'Kartika, Rendy'

_publ_section_title
;
 Cooperative benzylic--oxyallylic stabilized cations: regioselective
 construction of \a-quaternary centers in ketone-derived compounds
;
_journal_issue 11
_journal_name_full 'Chem. Sci.'
_journal_page_first 6312
_journal_paper_doi 10.1039/C5SC01914A
_journal_volume 6
_journal_year 2015
_chemical_formula_moiety 'C22 H23 N O2'
_chemical_formula_sum 'C22 H23 N O2'
_chemical_formula_weight 333.41
_chemical_name_systematic
; 
 ? 
;
_space_group_IT_number 14
_symmetry_cell_setting monoclinic
_symmetry_space_group_name_Hall '-P 2ybc'
_symmetry_space_group_name_H-M 'P 1 21/c 1'
_atom_sites_solution_hydrogens geom
_atom_sites_solution_primary direct
_atom_sites_solution_secondary difmap
_audit_creation_method SHELXL-97
_audit_update_record
;
2015-04-01 deposited with the CCDC.
2015-07-22 downloaded from the CCDC.
;
_cell_angle_alpha 90
_cell_angle_beta 91.974(4)
_cell_angle_gamma 90
_cell_formula_units_Z 4
_cell_length_a 14.0542(10)
_cell_length_b 15.9871(11)
_cell_length_c 7.7187(4)
_cell_measurement_reflns_used 3184
_cell_measurement_temperature 90.0(5)
_cell_measurement_theta_max 61.15
_cell_measurement_theta_min 3.15
_cell_volume 1733.25(19)
_computing_cell_refinement 'Bruker SAINT'
_computing_data_collection 'Bruker APEX2'
_computing_data_reduction 'Bruker SAINT'
_computing_molecular_graphics 'ORTEP-3 for Windows (Farrugia, 2012)'
_computing_publication_material 'SHELXL-97 (Sheldrick, 2008)'
_computing_structure_refinement 'SHELXL-97 (Sheldrick, 2008)'
_computing_structure_solution 'SHELXS-97 (Sheldrick, 2008)'
_diffrn_ambient_temperature 90.0(5)
_diffrn_measured_fraction_theta_full 0.952
_diffrn_measured_fraction_theta_max 0.952
_diffrn_measurement_device_type 'Bruker Kappa APEX-II DUO'
_diffrn_measurement_method '\f and \w scans'
_diffrn_radiation_monochromator 'QUAZAR multilayer optics'
_diffrn_radiation_source 'I\mS microfocus'
_diffrn_radiation_type CuK\a
_diffrn_radiation_wavelength 1.54184
_diffrn_reflns_av_R_equivalents 0.0816
_diffrn_reflns_av_sigmaI/netI 0.0640
_diffrn_reflns_limit_h_max 15
_diffrn_reflns_limit_h_min 0
_diffrn_reflns_limit_k_max 0
_diffrn_reflns_limit_k_min -17
_diffrn_reflns_limit_l_max 8
_diffrn_reflns_limit_l_min -8
_diffrn_reflns_number 13157
_diffrn_reflns_theta_full 61.15
_diffrn_reflns_theta_max 61.15
_diffrn_reflns_theta_min 3.15
_exptl_absorpt_coefficient_mu 0.640
_exptl_absorpt_correction_T_max 0.9873
_exptl_absorpt_correction_T_min 0.6184
_exptl_absorpt_correction_type multi-scan
_exptl_absorpt_process_details 'TWINABS (Sheldrick, 2004)'
_exptl_crystal_colour colourless
_exptl_crystal_density_diffrn 1.278
_exptl_crystal_density_method 'not measured'
_exptl_crystal_description needle
_exptl_crystal_F_000 712
_exptl_crystal_recrystallization_method 'Re-crystallisation from solvent: hexane/dichloromethane'
_exptl_crystal_size_max 0.37
_exptl_crystal_size_mid 0.05
_exptl_crystal_size_min 0.02
_refine_diff_density_max 0.333
_refine_diff_density_min -0.303
_refine_diff_density_rms 0.072
_refine_ls_extinction_method none
_refine_ls_goodness_of_fit_ref 1.051
_refine_ls_hydrogen_treatment mixed
_refine_ls_matrix_type full
_refine_ls_number_parameters 232
_refine_ls_number_reflns 2537
_refine_ls_number_restraints 0
_refine_ls_restrained_S_all 1.051
_refine_ls_R_factor_all 0.0915
_refine_ls_R_factor_gt 0.0723
_refine_ls_shift/su_max 0.000
_refine_ls_shift/su_mean 0.000
_refine_ls_structure_factor_coef Fsqd
_refine_ls_weighting_details 'calc w=1/[\s^2^(Fo^2^)+(0.1411P)^2^+0.3725P] where P=(Fo^2^+2Fc^2^)/3'
_refine_ls_weighting_scheme calc
_refine_ls_wR_factor_gt 0.1985
_refine_ls_wR_factor_ref 0.2098
_reflns_number_gt 1965
_reflns_number_total 2537
_reflns_threshold_expression I>2\s(I)
_cod_data_source_file c5sc01914a2.cif
_cod_data_source_block NSD-1131
_cod_depositor_comments
;
The following automatic conversions were performed:

'_symmetry_cell_setting' value 'Monoclinic' changed to 'monoclinic'
according to
/usr/data/users/saulius/crontab/automatic-downloads/rss-feeds/RSC/lib/dictionaries/cif_core.dic
dictionary named 'cif_core.dic' version 2.4.2 from 2011-04-26.

Automatic conversion script
Id: cif_fix_values 3271 2015-04-21 07:52:19Z andrius 

 Adding full bibliography for 1529260--1529265.cif.
;
_cod_original_sg_symbol_Hall '-P 2ybc '
_cod_original_sg_symbol_H-M 'P 21/c  '
_cod_database_code 1529262

loop_
_symmetry_equiv_pos_as_xyz
'x, y, z'
'-x, y+1/2, -z+1/2'
'-x, -y, -z'
'x, -y-1/2, z-1/2'

loop_
_atom_site_label
_atom_site_type_symbol
_atom_site_fract_x
_atom_site_fract_y
_atom_site_fract_z
_atom_site_U_iso_or_equiv
_atom_site_adp_type
_atom_site_occupancy
_atom_site_symmetry_multiplicity
_atom_site_calc_flag
_atom_site_refinement_flags
O1 O 0.80629(17) 0.60700(14) 0.1714(2) 0.0396(6) Uani 1 1 d .
O2 O 0.43063(16) 0.51840(15) 0.2137(3) 0.0432(6) Uani 1 1 d .
N1 N 0.6418(2) 0.75114(19) 0.5822(4) 0.0433(8) Uani 1 1 d .
H1N H 0.628(3) 0.798(3) 0.636(5) 0.052 Uiso 1 1 d .
C1 C 0.8095(2) 0.5447(2) 0.2939(4) 0.0357(8) Uani 1 1 d .
C2 C 0.8064(2) 0.5774(2) 0.4780(4) 0.0370(8) Uani 1 1 d .
C3 C 0.7893(2) 0.4943(2) 0.5787(4) 0.0385(8) Uani 1 1 d .
H3A H 0.8305 0.4921 0.6853 0.046 Uiso 1 1 calc R
H3B H 0.7220 0.4903 0.6120 0.046 Uiso 1 1 calc R
C4 C 0.8138(3) 0.4225(2) 0.4564(4) 0.0397(8) Uani 1 1 d .
H4A H 0.8760 0.3974 0.4904 0.048 Uiso 1 1 calc R
H4B H 0.7643 0.3784 0.4574 0.048 Uiso 1 1 calc R
C5 C 0.8174(2) 0.4625(2) 0.2801(4) 0.0346(8) Uani 1 1 d .
C6 C 0.7261(2) 0.63932(19) 0.5008(4) 0.0360(8) Uani 1 1 d .
C7 C 0.7296(3) 0.7139(2) 0.5890(4) 0.0395(8) Uani 1 1 d .
H7 H 0.7848 0.7363 0.6463 0.047 Uiso 1 1 calc R
C8 C 0.5787(3) 0.7014(2) 0.4894(4) 0.0389(8) Uani 1 1 d .
C9 C 0.6300(2) 0.63013(19) 0.4369(4) 0.0356(8) Uani 1 1 d .
C10 C 0.5815(2) 0.5667(2) 0.3414(4) 0.0365(8) Uani 1 1 d .
H10 H 0.6143 0.5182 0.3045 0.044 Uiso 1 1 calc R
C11 C 0.4862(2) 0.5768(2) 0.3034(4) 0.0373(8) Uani 1 1 d .
C12 C 0.4364(3) 0.6486(2) 0.3550(4) 0.0410(9) Uani 1 1 d .
H12 H 0.3705 0.6539 0.3256 0.049 Uiso 1 1 calc R
C13 C 0.4825(3) 0.7113(2) 0.4478(4) 0.0429(9) Uani 1 1 d .
H13 H 0.4492 0.7599 0.4824 0.051 Uiso 1 1 calc R
C14 C 0.8377(2) 0.4080(2) 0.1271(4) 0.0357(8) Uani 1 1 d .
C15 C 0.9285(2) 0.4048(2) 0.0629(4) 0.0385(8) Uani 1 1 d .
H15 H 0.9772 0.4390 0.1137 0.046 Uiso 1 1 calc R
C16 C 0.9497(3) 0.3527(2) -0.0738(4) 0.0446(9) Uani 1 1 d .
H16 H 1.0121 0.3518 -0.1171 0.054 Uiso 1 1 calc R
C17 C 0.8790(3) 0.3018(2) -0.1473(4) 0.0442(9) Uani 1 1 d .
H17 H 0.8930 0.2654 -0.2403 0.053 Uiso 1 1 calc R
C18 C 0.7883(3) 0.3044(2) -0.0848(4) 0.0414(9) Uani 1 1 d .
H18 H 0.7397 0.2702 -0.1358 0.050 Uiso 1 1 calc R
C19 C 0.7676(3) 0.3568(2) 0.0526(4) 0.0392(8) Uani 1 1 d .
H19 H 0.7052 0.3576 0.0958 0.047 Uiso 1 1 calc R
C20 C 0.9036(2) 0.6158(2) 0.5286(4) 0.0440(9) Uani 1 1 d .
H20A H 0.9536 0.5738 0.5151 0.066 Uiso 1 1 calc R
H20B H 0.9035 0.6344 0.6496 0.066 Uiso 1 1 calc R
H20C H 0.9157 0.6638 0.4534 0.066 Uiso 1 1 calc R
C21 C 0.7936(3) 0.5828(2) -0.0057(4) 0.0410(9) Uani 1 1 d .
H21A H 0.8522 0.5568 -0.0451 0.062 Uiso 1 1 calc R
H21B H 0.7788 0.6322 -0.0766 0.062 Uiso 1 1 calc R
H21C H 0.7411 0.5426 -0.0172 0.062 Uiso 1 1 calc R
C22 C 0.4733(3) 0.4386(2) 0.1842(4) 0.0426(9) Uani 1 1 d .
H22A H 0.5245 0.4447 0.1022 0.064 Uiso 1 1 calc R
H22B H 0.4250 0.4000 0.1362 0.064 Uiso 1 1 calc R
H22C H 0.4995 0.4163 0.2941 0.064 Uiso 1 1 calc R

loop_
_atom_site_aniso_label
_atom_site_aniso_U_11
_atom_site_aniso_U_22
_atom_site_aniso_U_33
_atom_site_aniso_U_23
_atom_site_aniso_U_13
_atom_site_aniso_U_12
O1 0.0661(16) 0.0202(13) 0.0327(12) 0.0014(8) 0.0037(9) 0.0037(11)
O2 0.0529(15) 0.0334(14) 0.0434(13) 0.0018(10) 0.0014(10) 0.0002(11)
N1 0.068(2) 0.0223(16) 0.0403(16) -0.0026(12) 0.0084(13) 0.0018(15)
C1 0.0451(19) 0.024(2) 0.0385(18) 0.0047(13) 0.0042(13) -0.0023(14)
C2 0.052(2) 0.028(2) 0.0309(16) -0.0007(12) 0.0025(13) -0.0008(15)
C3 0.057(2) 0.026(2) 0.0324(17) 0.0016(13) 0.0039(13) 0.0014(16)
C4 0.058(2) 0.027(2) 0.0346(17) 0.0006(13) 0.0035(14) 0.0004(16)
C5 0.0458(19) 0.028(2) 0.0305(16) -0.0026(12) 0.0022(12) -0.0008(14)
C6 0.058(2) 0.0172(18) 0.0328(16) 0.0008(12) 0.0056(13) -0.0013(15)
C7 0.057(2) 0.0261(19) 0.0357(17) 0.0021(13) 0.0057(13) -0.0005(16)
C8 0.060(2) 0.0225(19) 0.0343(17) 0.0034(13) 0.0087(14) 0.0035(16)
C9 0.056(2) 0.0182(18) 0.0329(17) 0.0022(12) 0.0081(13) 0.0007(14)
C10 0.053(2) 0.0236(19) 0.0331(17) 0.0020(12) 0.0076(13) 0.0014(15)
C11 0.050(2) 0.027(2) 0.0351(17) 0.0039(13) 0.0013(13) -0.0005(15)
C12 0.051(2) 0.034(2) 0.0378(18) 0.0115(14) 0.0059(14) 0.0058(16)
C13 0.066(2) 0.0235(19) 0.0401(18) 0.0070(13) 0.0125(15) 0.0076(17)
C14 0.052(2) 0.0219(19) 0.0328(16) 0.0038(12) -0.0026(13) 0.0021(15)
C15 0.049(2) 0.027(2) 0.0391(18) -0.0008(13) 0.0009(14) 0.0014(15)
C16 0.060(2) 0.033(2) 0.0408(19) 0.0006(14) 0.0069(15) 0.0038(17)
C17 0.068(2) 0.029(2) 0.0352(17) -0.0035(14) -0.0013(15) 0.0066(17)
C18 0.059(2) 0.022(2) 0.0433(18) 0.0000(14) -0.0088(15) 0.0017(16)
C19 0.051(2) 0.0238(19) 0.0426(18) 0.0008(13) -0.0025(14) 0.0014(15)
C20 0.057(2) 0.034(2) 0.0415(18) -0.0033(14) 0.0009(15) -0.0024(17)
C21 0.061(2) 0.029(2) 0.0327(18) 0.0021(13) 0.0017(14) 0.0053(16)
C22 0.054(2) 0.030(2) 0.0445(19) 0.0036(14) -0.0001(14) -0.0034(16)

loop_
_atom_type_symbol
_atom_type_description
_atom_type_scat_dispersion_real
_atom_type_scat_dispersion_imag
_atom_type_scat_source
C C 0.0181 0.0091 'International Tables Vol C Tables 4.2.6.8 and 6.1.1.4'
H H 0.0000 0.0000 'International Tables Vol C Tables 4.2.6.8 and 6.1.1.4'
N N 0.0311 0.0180 'International Tables Vol C Tables 4.2.6.8 and 6.1.1.4'
O O 0.0492 0.0322 'International Tables Vol C Tables 4.2.6.8 and 6.1.1.4'

loop_
_geom_angle_atom_site_label_1
_geom_angle_atom_site_label_2
_geom_angle_atom_site_label_3
_geom_angle
C1 O1 C21 117.6(3)
C11 O2 C22 116.6(3)
C7 N1 C8 109.4(3)
C7 N1 H1N 124(3)
C8 N1 H1N 126(3)
C5 C1 O1 131.8(3)
C5 C1 C2 115.0(3)
O1 C1 C2 113.2(3)
C6 C2 C1 112.3(3)
C6 C2 C20 111.5(3)
C1 C2 C20 108.8(3)
C6 C2 C3 111.7(3)
C1 C2 C3 100.6(3)
C20 C2 C3 111.4(3)
C4 C3 C2 106.7(3)
C4 C3 H3A 110.4
C2 C3 H3A 110.4
C4 C3 H3B 110.4
C2 C3 H3B 110.4
H3A C3 H3B 108.6
C5 C4 C3 104.7(3)
C5 C4 H4A 110.8
C3 C4 H4A 110.8
C5 C4 H4B 110.8
C3 C4 H4B 110.8
H4A C4 H4B 108.9
C1 C5 C14 131.1(3)
C1 C5 C4 110.1(3)
C14 C5 C4 118.5(3)
C7 C6 C9 106.1(3)
C7 C6 C2 127.7(3)
C9 C6 C2 126.2(3)
N1 C7 C6 110.0(3)
N1 C7 H7 125.0
C6 C7 H7 125.0
N1 C8 C13 131.4(3)
N1 C8 C9 106.8(3)
C13 C8 C9 121.8(3)
C10 C9 C8 119.0(3)
C10 C9 C6 133.3(3)
C8 C9 C6 107.7(3)
C11 C10 C9 118.4(3)
C11 C10 H10 120.8
C9 C10 H10 120.8
C10 C11 O2 123.8(3)
C10 C11 C12 121.8(3)
O2 C11 C12 114.4(3)
C13 C12 C11 120.6(3)
C13 C12 H12 119.7
C11 C12 H12 119.7
C12 C13 C8 118.3(3)
C12 C13 H13 120.9
C8 C13 H13 120.9
C15 C14 C19 118.5(3)
C15 C14 C5 120.3(3)
C19 C14 C5 121.1(3)
C16 C15 C14 121.3(3)
C16 C15 H15 119.3
C14 C15 H15 119.3
C15 C16 C17 119.6(3)
C15 C16 H16 120.2
C17 C16 H16 120.2
C18 C17 C16 119.7(3)
C18 C17 H17 120.1
C16 C17 H17 120.1
C17 C18 C19 120.3(3)
C17 C18 H18 119.8
C19 C18 H18 119.8
C14 C19 C18 120.5(3)
C14 C19 H19 119.8
C18 C19 H19 119.8
C2 C20 H20A 109.5
C2 C20 H20B 109.5
H20A C20 H20B 109.5
C2 C20 H20C 109.5
H20A C20 H20C 109.5
H20B C20 H20C 109.5
O1 C21 H21A 109.5
O1 C21 H21B 109.5
H21A C21 H21B 109.5
O1 C21 H21C 109.5
H21A C21 H21C 109.5
H21B C21 H21C 109.5
O2 C22 H22A 109.5
O2 C22 H22B 109.5
H22A C22 H22B 109.5
O2 C22 H22C 109.5
H22A C22 H22C 109.5
H22B C22 H22C 109.5

loop_
_geom_bond_atom_site_label_1
_geom_bond_atom_site_label_2
_geom_bond_distance
O1 C1 1.373(4)
O1 C21 1.426(4)
O2 C11 1.387(4)
O2 C22 1.432(4)
N1 C7 1.369(5)
N1 C8 1.375(5)
N1 H1N 0.87(4)
C1 C5 1.323(5)
C1 C2 1.516(4)
C2 C6 1.516(5)
C2 C20 1.536(5)
C2 C3 1.561(5)
C3 C4 1.533(5)
C3 H3A 0.9900
C3 H3B 0.9900
C4 C5 1.506(5)
C4 H4A 0.9900
C4 H4B 0.9900
C5 C14 1.503(4)
C6 C7 1.372(5)
C6 C9 1.430(5)
C7 H7 0.9500
C8 C13 1.387(5)
C8 C9 1.415(5)
C9 C10 1.415(5)
C10 C11 1.371(5)
C10 H10 0.9500
C11 C12 1.409(5)
C12 C13 1.381(5)
C12 H12 0.9500
C13 H13 0.9500
C14 C15 1.386(5)
C14 C19 1.390(5)
C15 C16 1.384(5)
C15 H15 0.9500
C16 C17 1.390(5)
C16 H16 0.9500
C17 C18 1.379(5)
C17 H17 0.9500
C18 C19 1.390(5)
C18 H18 0.9500
C19 H19 0.9500
C20 H20A 0.9800
C20 H20B 0.9800
C20 H20C 0.9800
C21 H21A 0.9800
C21 H21B 0.9800
C21 H21C 0.9800
C22 H22A 0.9800
C22 H22B 0.9800
C22 H22C 0.9800

loop_
_geom_torsion_atom_site_label_1
_geom_torsion_atom_site_label_2
_geom_torsion_atom_site_label_3
_geom_torsion_atom_site_label_4
_geom_torsion
C21 O1 C1 C5 11.8(5)
C21 O1 C1 C2 -170.3(3)
C5 C1 C2 C6 -132.1(3)
O1 C1 C2 C6 49.6(4)
C5 C1 C2 C20 103.9(3)
O1 C1 C2 C20 -74.4(3)
C5 C1 C2 C3 -13.2(4)
O1 C1 C2 C3 168.5(3)
C6 C2 C3 C4 135.8(3)
C1 C2 C3 C4 16.4(3)
C20 C2 C3 C4 -98.7(3)
C2 C3 C4 C5 -14.9(3)
O1 C1 C5 C14 8.6(6)
C2 C1 C5 C14 -169.3(3)
O1 C1 C5 C4 -177.9(3)
C2 C1 C5 C4 4.2(4)
C3 C4 C5 C1 7.1(4)
C3 C4 C5 C14 -178.5(3)
C1 C2 C6 C7 -136.4(3)
C20 C2 C6 C7 -13.9(4)
C3 C2 C6 C7 111.4(4)
C1 C2 C6 C9 45.2(4)
C20 C2 C6 C9 167.7(3)
C3 C2 C6 C9 -66.9(4)
C8 N1 C7 C6 0.2(4)
C9 C6 C7 N1 -0.3(3)
C2 C6 C7 N1 -179.0(3)
C7 N1 C8 C13 179.5(3)
C7 N1 C8 C9 0.1(3)
N1 C8 C9 C10 178.6(3)
C13 C8 C9 C10 -0.9(4)
N1 C8 C9 C6 -0.3(3)
C13 C8 C9 C6 -179.8(3)
C7 C6 C9 C10 -178.2(3)
C2 C6 C9 C10 0.4(5)
C7 C6 C9 C8 0.4(3)
C2 C6 C9 C8 179.1(3)
C8 C9 C10 C11 0.0(4)
C6 C9 C10 C11 178.5(3)
C9 C10 C11 O2 -178.8(3)
C9 C10 C11 C12 0.8(4)
C22 O2 C11 C10 9.9(4)
C22 O2 C11 C12 -169.6(2)
C10 C11 C12 C13 -0.6(5)
O2 C11 C12 C13 179.0(3)
C11 C12 C13 C8 -0.3(4)
N1 C8 C13 C12 -178.3(3)
C9 C8 C13 C12 1.1(4)
C1 C5 C14 C15 73.5(5)
C4 C5 C14 C15 -99.6(4)
C1 C5 C14 C19 -109.8(4)
C4 C5 C14 C19 77.1(4)
C19 C14 C15 C16 0.8(5)
C5 C14 C15 C16 177.6(3)
C14 C15 C16 C17 -0.7(5)
C15 C16 C17 C18 0.7(5)
C16 C17 C18 C19 -0.8(5)
C15 C14 C19 C18 -0.8(5)
C5 C14 C19 C18 -177.6(3)
C17 C18 C19 C14 0.8(5)
